data_4123641
loop_
_publ_author_name
'Fisher, Brian F.'
'Guo, Li'
'Dolinar, Brian S.'
'Guzei, Ilia A.'
'Gellman, Samuel H.'

_publ_section_title
;
 Heterogeneous h-bonding in a foldamer helix.
;
_journal_issue 20
_journal_name_full 'Journal of the American Chemical Society'
_journal_page_first 6484
_journal_page_last 6487
_journal_paper_doi 10.1021/jacs.5b03382
_journal_volume 137
_journal_year 2015
_chemical_formula_moiety 'C50 H68 N4 O7, 0.82(C H Cl3), 0.18(C7 H16)'
_chemical_formula_sum 'C52.11 H71.78 Cl2.44 N4 O7'
_chemical_formula_weight 952.90
_chemical_name_systematic
;
 ?
;
_space_group_crystal_system triclinic
_space_group_IT_number 2
_space_group_name_Hall '-P 1'
_space_group_name_H-M_alt 'P -1'
_symmetry_space_group_name_Hall '-P 1'
_symmetry_space_group_name_H-M 'P -1'
_atom_sites_solution_hydrogens mixed
_atom_sites_solution_primary direct
_audit_creation_date 2014-03-26
_audit_creation_method
;
Olex2 1.2-beta
(compiled 2014.03.20 svn.r2914 for OlexSys, GUI svn.r4813)
;
_cell_angle_alpha 96.227(2)
_cell_angle_beta 108.4600(18)
_cell_angle_gamma 105.9040(18)
_cell_formula_units_Z 2
_cell_length_a 11.5447(4)
_cell_length_b 14.2478(5)
_cell_length_c 17.4006(6)
_cell_measurement_reflns_used 9493
_cell_measurement_temperature 100
_cell_measurement_theta_max 30.099
_cell_measurement_theta_min 2.201
_cell_volume 2550.47(16)
_computing_cell_refinement 'SAINT+ Ver. 8.34A (Bruker-AXS, 2014)'
_computing_data_collection 'APEX2 Ver. 2014.1-1 (Bruker-AXS, 2014)'
_computing_data_reduction 'SAINT+ Ver. 8.34A (Bruker-AXS, 2014)'
_computing_molecular_graphics 'Olex2 (Dolomanov et al., 2009)'
_computing_publication_material 'Olex2 (Dolomanov et al., 2009)'
_computing_structure_refinement 'ShelXL (Sheldrick, 2008)'
_computing_structure_solution 'XT (Sheldrick, 2008)'
_diffrn_ambient_temperature 100.0
_diffrn_detector_area_resol_mean 7.9
_diffrn_detector_type 'CCD area detector'
_diffrn_measured_fraction_theta_full 0.999
_diffrn_measured_fraction_theta_max 0.993
_diffrn_measurement_device 'three-circle diffractometer'
_diffrn_measurement_device_type 'Bruker SMART APEX2 area detector'
_diffrn_measurement_method '0.5\ \w and 0.5\ \f scans'
_diffrn_radiation_collimation 'focusing mirrors'
_diffrn_radiation_monochromator 'mirror optics'
_diffrn_radiation_probe x-ray
_diffrn_radiation_type MoK\a
_diffrn_radiation_wavelength 0.71073
_diffrn_reflns_av_R_equivalents 0.0557
_diffrn_reflns_av_unetI/netI 0.0599
_diffrn_reflns_laue_measured_fraction_full 0.999
_diffrn_reflns_laue_measured_fraction_max 0.993
_diffrn_reflns_limit_h_max 16
_diffrn_reflns_limit_h_min -16
_diffrn_reflns_limit_k_max 20
_diffrn_reflns_limit_k_min -20
_diffrn_reflns_limit_l_max 24
_diffrn_reflns_limit_l_min -24
_diffrn_reflns_number 62220
_diffrn_reflns_point_group_measured_fraction_full 0.999
_diffrn_reflns_point_group_measured_fraction_max 0.993
_diffrn_reflns_theta_full 25.000
_diffrn_reflns_theta_max 30.615
_diffrn_reflns_theta_min 1.263
_diffrn_source 'microfocus sealed X-ray tube'
_diffrn_source_type 'Incoatec I\ms'
_exptl_absorpt_coefficient_mu 0.204
_exptl_absorpt_correction_T_max 0.7461
_exptl_absorpt_correction_T_min 0.6833
_exptl_absorpt_correction_type multi-scan
_exptl_absorpt_process_details
;
SADABS-2012/1 (Bruker,2012) was used for absorption correction.
wR2(int) was 0.0566 before and 0.0484 after correction.
The Ratio of minimum to maximum transmission is 0.9158.
The \l/2 correction factor is Not present.
;
_exptl_crystal_colour colourless
_exptl_crystal_colour_primary colourless
_exptl_crystal_density_diffrn 1.241
_exptl_crystal_density_method 'not measured'
_exptl_crystal_description block
_exptl_crystal_F_000 1020
_exptl_crystal_size_max 0.162
_exptl_crystal_size_mid 0.119
_exptl_crystal_size_min 0.091
_refine_diff_density_max 0.539
_refine_diff_density_min -0.439
_refine_diff_density_rms 0.060
_refine_ls_extinction_method none
_refine_ls_goodness_of_fit_ref 1.020
_refine_ls_hydrogen_treatment mixed
_refine_ls_matrix_type full
_refine_ls_number_parameters 640
_refine_ls_number_reflns 15641
_refine_ls_number_restraints 19
_refine_ls_restrained_S_all 1.020
_refine_ls_R_factor_all 0.0937
_refine_ls_R_factor_gt 0.0546
_refine_ls_shift/su_max 0.001
_refine_ls_shift/su_mean 0.000
_refine_ls_structure_factor_coef Fsqd
_refine_ls_weighting_details 'w=1/[\s^2^(Fo^2^)+(0.0615P)^2^+1.0029P] where P=(Fo^2^+2Fc^2^)/3'
_refine_ls_weighting_scheme calc
_refine_ls_wR_factor_gt 0.1260
_refine_ls_wR_factor_ref 0.1433
_reflns_Friedel_coverage 0.000
_reflns_number_gt 10392
_reflns_number_total 15641
_reflns_threshold_expression 'I > 2\s(I)'
_cod_data_source_file gellman155.cif
_cod_data_source_block gellman155
_cod_depositor_comments 'Adding full bibliography for 4123639--4123645.cif.'
_cod_database_code 4123641
_shelxl_version_number 2014-3
_shelx_space_group_comment
;
The symmetry employed for this shelxl refinement is uniquely defined
by the following loop, which should always be used as a source of
symmetry information in preference to the above space-group names.
They are only intended as comments.
;
_shelx_estimated_absorpt_t_max 0.982
_shelx_estimated_absorpt_t_min 0.968
_olex2_refinement_description
;
1. Fixed Uiso
 At 1.2 times of:
  All C(H) groups, All C(H,H) groups, All C(H,H,H,H) groups, All N(H) groups
 At 1.5 times of:
  All C(H,H,H) groups
2. Restrained distances
 C58-C57 = C57-C56 = C56-C55 = C55-C54 = C54-C53 = C53-C52
 1.529 with sigma of 0.003
 C52-C54 = C53-C55 = C54-C56 = C55-C57 = C56-C58
 2.555 with sigma of 0.004
 N1-H1 = N2-H2 = N3-H3 = N4-H4
 0.88 with sigma of 0.01
 C8-C7 \\sim C8A-C7
 with sigma of 0.004
3. Others
 Sof(H7BC)=Sof(H7BD)=Sof(C8A)=Sof(C9A)=Sof(H9A)=Sof(C10A)=Sof(H10A)=Sof(C11A)=
 Sof(H11A)=Sof(C12A)=Sof(H12A)=Sof(C13A)=Sof(H13A)=1-FVAR(1)
 Sof(H7AA)=Sof(H7AB)=Sof(C8)=Sof(C9)=Sof(H9)=Sof(C10)=Sof(H10)=Sof(C11)=
 Sof(H11)=Sof(C12)=Sof(H12)=Sof(C13)=Sof(H13)=FVAR(1)
 Sof(C52)=Sof(H52A)=Sof(H52B)=Sof(H52C)=Sof(C53)=Sof(H53A)=Sof(H53B)=Sof(C54)=
 Sof(H54A)=Sof(H54B)=Sof(C55)=Sof(H55A)=Sof(H55B)=Sof(C56)=Sof(H56A)=Sof(H56B)=
 Sof(C57)=Sof(H57A)=Sof(H57B)=Sof(C58)=Sof(H58A)=Sof(H58B)=Sof(H58C)=1-FVAR(2)
 Sof(Cl1)=Sof(Cl2)=Sof(Cl3)=Sof(C51)=Sof(H51)=FVAR(2)
 Fixed Uiso: C52(0.08) C53(0.08) C54(0.08) C55(0.08) C56(0.08) C57(0.08)
 C58(0.08)
4.a Ternary CH refined with riding coordinates:
 C6(H6), C15(H15), C20(H20), C21(H21), C25(H25), C34(H34), C39(H39), C40(H40),
 C51(H51)
4.b Secondary CH2 refined with riding coordinates:
 C7(H7AA,H7AB), C7(H7BC,H7BD), C16(H16A,H16B), C17(H17A,H17B), C18(H18A,H18B),
 C19(H19A,H19B), C22(H22A,H22B), C26(H26A,H26B), C35(H35A,H35B), C36(H36A,H36B),
  C37(H37A,H37B), C38(H38A,H38B), C41(H41A,H41B), C44(H44A,H44B), C53(H53A,
 H53B), C54(H54A,H54B), C55(H55A,H55B), C56(H56A,H56B), C57(H57A,H57B)
4.c Aromatic/amide H refined with riding coordinates:
 C9(H9), C10(H10), C11(H11), C12(H12), C13(H13), C9A(H9A), C10A(H10A),
 C11A(H11A), C12A(H12A), C13A(H13A), C28(H28), C29(H29), C30(H30), C31(H31),
 C32(H32), C46(H46), C47(H47), C48(H48), C49(H49), C50(H50)
4.d Fitted hexagon refined as free rotating group:
 C8A(C9A,C10A,C11A,C12A,C13A)
4.e Idealised Me refined as rotating group:
 C1(H1A,H1B,H1C), C2(H2A,H2B,H2C), C3(H3A,H3B,H3C), C23(H23A,H23B,H23C),
 C42(H42A,H42B,H42C), C52(H52A,H52B,H52C), C58(H58A,H58B,H58C)
;

loop_
_space_group_symop_operation_xyz
'x, y, z'
'-x, -y, -z'

loop_
_atom_site_label
_atom_site_type_symbol
_atom_site_fract_x
_atom_site_fract_y
_atom_site_fract_z
_atom_site_U_iso_or_equiv
_atom_site_adp_type
_atom_site_occupancy
_atom_site_site_symmetry_order
_atom_site_calc_flag
_atom_site_refinement_flags_posn
_atom_site_refinement_flags_occupancy
_atom_site_disorder_assembly
_atom_site_disorder_group
O1 O 0.61968(11) 0.34864(9) 0.08250(7) 0.0177(2) Uani 1 1 d . . . .
O2 O 0.52887(12) 0.38217(9) 0.17630(7) 0.0210(3) Uani 1 1 d . . . .
O3 O 0.33690(11) 0.47693(9) 0.03846(7) 0.0203(3) Uani 1 1 d . . . .
O4 O 0.33567(11) 0.42835(10) 0.38397(7) 0.0245(3) Uani 1 1 d . . . .
O5 O 0.55321(12) 0.64883(9) 0.33232(7) 0.0224(3) Uani 1 1 d . . . .
O6 O 0.40361(13) 0.74373(10) 0.62761(8) 0.0276(3) Uani 1 1 d . . . .
O7 O 0.35730(12) 0.86697(9) 0.56638(8) 0.0230(3) Uani 1 1 d . . . .
N1 N 0.60123(13) 0.49859(10) 0.10797(8) 0.0162(3) Uani 1 1 d D . . .
H1 H 0.6239(18) 0.5075(14) 0.0654(9) 0.019 Uiso 1 1 d DR . . .
N2 N 0.34755(12) 0.54064(10) 0.16657(8) 0.0150(3) Uani 1 1 d D . . .
H2 H 0.4007(15) 0.5701(13) 0.2169(7) 0.018 Uiso 1 1 d DR . . .
N3 N 0.47798(12) 0.44534(10) 0.31871(8) 0.0157(3) Uani 1 1 d D . . .
H3 H 0.4906(18) 0.4313(14) 0.2724(8) 0.019 Uiso 1 1 d DR . . .
N4 N 0.63742(13) 0.67355(10) 0.47226(8) 0.0166(3) Uani 1 1 d D . . .
H4 H 0.6559(18) 0.6463(14) 0.5148(9) 0.020 Uiso 1 1 d DR . . .
C1 C 0.66174(19) 0.20865(15) 0.03283(12) 0.0281(4) Uani 1 1 d . . . .
H1A H 0.6105 0.2121 -0.0231 0.042 Uiso 1 1 calc GR . . .
H1B H 0.6577 0.1393 0.0343 0.042 Uiso 1 1 calc GR . . .
H1C H 0.7518 0.2504 0.0474 0.042 Uiso 1 1 calc GR . . .
C2 C 0.46717(18) 0.18459(14) 0.07285(12) 0.0269(4) Uani 1 1 d . . . .
H2A H 0.4356 0.2083 0.1147 0.040 Uiso 1 1 calc GR . . .
H2B H 0.4596 0.1142 0.0714 0.040 Uiso 1 1 calc GR . . .
H2C H 0.4155 0.1916 0.0183 0.040 Uiso 1 1 calc GR . . .
C3 C 0.69005(18) 0.24846(15) 0.18297(11) 0.0254(4) Uani 1 1 d . . . .
H3A H 0.7789 0.2916 0.1957 0.038 Uiso 1 1 calc GR . . .
H3B H 0.6895 0.1807 0.1886 0.038 Uiso 1 1 calc GR . . .
H3C H 0.6548 0.2747 0.2216 0.038 Uiso 1 1 calc GR . . .
C4 C 0.60775(16) 0.24604(13) 0.09463(11) 0.0200(3) Uani 1 1 d . . . .
C5 C 0.57901(15) 0.40769(12) 0.12629(10) 0.0161(3) Uani 1 1 d . . . .
C6 C 0.54854(14) 0.56716(12) 0.14187(10) 0.0148(3) Uani 1 1 d . . . .
H6 H 0.5832 0.5779 0.2037 0.018 Uiso 1 1 calc R . . .
C7 C 0.58912(15) 0.66779(12) 0.11745(10) 0.0178(3) Uani 1 1 d . . . .
H7AA H 0.5594 0.6568 0.0562 0.021 Uiso 0.919(4) 1 calc R P A 1
H7AB H 0.5457 0.7114 0.1366 0.021 Uiso 0.919(4) 1 calc R P A 1
H7BC H 0.5849 0.6580 0.0593 0.021 Uiso 0.081(4) 1 calc R P A 2
H7BD H 0.5325 0.7069 0.1236 0.021 Uiso 0.081(4) 1 calc R P A 2
C8 C 0.73333(16) 0.72070(14) 0.15330(18) 0.0177(4) Uani 0.919(4) 1 d . P A 1
C9 C 0.79566(19) 0.75759(15) 0.23860(13) 0.0239(5) Uani 0.919(4) 1 d . P A 1
H9 H 0.7470 0.7492 0.2738 0.029 Uiso 0.919(4) 1 calc R P A 1
C10 C 0.9290(2) 0.80679(16) 0.27279(14) 0.0303(5) Uani 0.919(4) 1 d . P A 1
H10 H 0.9707 0.8314 0.3310 0.036 Uiso 0.919(4) 1 calc R P A 1
C11 C 1.00019(19) 0.81960(16) 0.22161(15) 0.0304(5) Uani 0.919(4) 1 d . P A 1
H11 H 1.0909 0.8527 0.2447 0.036 Uiso 0.919(4) 1 calc R P A 1
C12 C 0.93928(19) 0.78430(15) 0.13729(15) 0.0291(5) Uani 0.919(4) 1 d . P A 1
H12 H 0.9882 0.7938 0.1023 0.035 Uiso 0.919(4) 1 calc R P A 1
C13 C 0.80621(18) 0.73461(14) 0.10270(13) 0.0226(5) Uani 0.919(4) 1 d . P A 1
H13 H 0.7652 0.7102 0.0444 0.027 Uiso 0.919(4) 1 calc R P A 1
C8A C 0.7262(6) 0.7200(14) 0.1764(8) 0.023(9) Uiso 0.081(4) 1 d . P A 2
C9A C 0.7591(10) 0.7712(13) 0.2570(8) 0.022(5) Uiso 0.081(4) 1 d G P A 2
H9A H 0.6933 0.7754 0.2777 0.027 Uiso 0.081(4) 1 calc R P A 2
C10A C 0.8884(12) 0.8163(13) 0.3074(7) 0.034(6) Uiso 0.081(4) 1 d G P A 2
H10A H 0.9109 0.8514 0.3625 0.041 Uiso 0.081(4) 1 calc R P A 2
C11A C 0.9847(6) 0.8102(15) 0.2773(10) 0.055(11) Uiso 0.081(4) 1 d G P A 2
H11A H 1.0730 0.8411 0.3117 0.066 Uiso 0.081(4) 1 calc R P A 2
C12A C 0.9517(9) 0.7590(14) 0.1967(11) 0.031(6) Uiso 0.081(4) 1 d G P A 2
H12A H 1.0175 0.7548 0.1760 0.038 Uiso 0.081(4) 1 calc R P A 2
C13A C 0.8225(12) 0.7139(13) 0.1463(8) 0.021(5) Uiso 0.081(4) 1 d G P A 2
H13A H 0.7999 0.6788 0.0912 0.025 Uiso 0.081(4) 1 calc R P A 2
C14 C 0.40025(15) 0.52313(12) 0.11030(10) 0.0146(3) Uani 1 1 d . . . .
C15 C 0.20791(14) 0.50041(12) 0.14763(10) 0.0155(3) Uani 1 1 d . . . .
H15 H 0.1697 0.4484 0.0950 0.019 Uiso 1 1 calc R . . .
C16 C 0.14646(15) 0.58199(13) 0.13268(11) 0.0203(3) Uani 1 1 d . . . .
H16A H 0.1646 0.6109 0.0868 0.024 Uiso 1 1 calc R . . .
H16B H 0.1851 0.6360 0.1832 0.024 Uiso 1 1 calc R . . .
C17 C 0.00015(16) 0.54058(15) 0.11072(12) 0.0251(4) Uani 1 1 d . . . .
H17A H -0.0365 0.5958 0.1051 0.030 Uiso 1 1 calc R . . .
H17B H -0.0399 0.4921 0.0568 0.030 Uiso 1 1 calc R . . .
C18 C -0.03121(16) 0.48956(15) 0.17718(12) 0.0253(4) Uani 1 1 d . . . .
H18A H -0.1261 0.4600 0.1604 0.030 Uiso 1 1 calc R . . .
H18B H 0.0013 0.5395 0.2298 0.030 Uiso 1 1 calc R . . .
C19 C 0.03083(15) 0.40738(14) 0.19044(11) 0.0220(4) Uani 1 1 d . . . .
H19A H 0.0097 0.3752 0.2342 0.026 Uiso 1 1 calc R . . .
H19B H -0.0055 0.3557 0.1385 0.026 Uiso 1 1 calc R . . .
C20 C 0.17786(14) 0.44935(12) 0.21578(10) 0.0165(3) Uani 1 1 d . . . .
H20 H 0.2112 0.5024 0.2674 0.020 Uiso 1 1 calc R . . .
C21 C 0.24969(15) 0.37136(12) 0.23537(10) 0.0167(3) Uani 1 1 d . . . .
H21 H 0.2901 0.3638 0.1930 0.020 Uiso 1 1 calc R . . .
C22 C 0.16760(17) 0.26690(13) 0.23606(12) 0.0239(4) Uani 1 1 d . . . .
H22A H 0.1483 0.2691 0.2876 0.029 Uiso 1 1 calc R . . .
H22B H 0.0846 0.2453 0.1884 0.029 Uiso 1 1 calc R . . .
C23 C 0.23852(19) 0.19195(14) 0.23091(13) 0.0308(4) Uani 1 1 d . . . .
H23A H 0.2480 0.1835 0.1768 0.046 Uiso 1 1 calc GR . . .
H23B H 0.1890 0.1276 0.2376 0.046 Uiso 1 1 calc GR . . .
H23C H 0.3242 0.2166 0.2750 0.046 Uiso 1 1 calc GR . . .
C24 C 0.35807(15) 0.41610(12) 0.31966(10) 0.0167(3) Uani 1 1 d . . . .
C25 C 0.58836(14) 0.50829(12) 0.38992(10) 0.0148(3) Uani 1 1 d . . . .
H25 H 0.5836 0.4858 0.4416 0.018 Uiso 1 1 calc R . . .
C26 C 0.71250(15) 0.50134(13) 0.37726(10) 0.0173(3) Uani 1 1 d . . . .
H26A H 0.7060 0.4301 0.3655 0.021 Uiso 1 1 calc R . . .
H26B H 0.7188 0.5286 0.3282 0.021 Uiso 1 1 calc R . . .
C27 C 0.83389(15) 0.55668(13) 0.45088(10) 0.0176(3) Uani 1 1 d . . . .
C28 C 0.85874(17) 0.52039(15) 0.52330(11) 0.0240(4) Uani 1 1 d . . . .
H28 H 0.7987 0.4610 0.5258 0.029 Uiso 1 1 calc R . . .
C29 C 0.96931(18) 0.56938(17) 0.59160(12) 0.0300(4) Uani 1 1 d . . . .
H29 H 0.9858 0.5431 0.6404 0.036 Uiso 1 1 calc R . . .
C30 C 1.05617(18) 0.65681(16) 0.58923(12) 0.0304(4) Uani 1 1 d . . . .
H30 H 1.1314 0.6913 0.6367 0.036 Uiso 1 1 calc R . . .
C31 C 1.03347(17) 0.69379(15) 0.51797(12) 0.0278(4) Uani 1 1 d . . . .
H31 H 1.0932 0.7537 0.5162 0.033 Uiso 1 1 calc R . . .
C32 C 0.92275(16) 0.64328(14) 0.44825(11) 0.0226(4) Uani 1 1 d . . . .
H32 H 0.9082 0.6683 0.3988 0.027 Uiso 1 1 calc R . . .
C33 C 0.58944(14) 0.61664(12) 0.39591(10) 0.0160(3) Uani 1 1 d . . . .
C34 C 0.66725(15) 0.78187(12) 0.48680(10) 0.0174(3) Uani 1 1 d . . . .
H34 H 0.6377 0.8002 0.4317 0.021 Uiso 1 1 calc R . . .
C35 C 0.81371(16) 0.83360(14) 0.52746(12) 0.0242(4) Uani 1 1 d . . . .
H35A H 0.8455 0.8158 0.5819 0.029 Uiso 1 1 calc R . . .
H35B H 0.8566 0.8095 0.4922 0.029 Uiso 1 1 calc R . . .
C36 C 0.84897(17) 0.94661(14) 0.53952(13) 0.0269(4) Uani 1 1 d . . . .
H36A H 0.9434 0.9779 0.5689 0.032 Uiso 1 1 calc R . . .
H36B H 0.8260 0.9649 0.4847 0.032 Uiso 1 1 calc R . . .
C37 C 0.77882(17) 0.98630(14) 0.58899(13) 0.0278(4) Uani 1 1 d . . . .
H37A H 0.7975 1.0589 0.5916 0.033 Uiso 1 1 calc R . . .
H37B H 0.8108 0.9763 0.6464 0.033 Uiso 1 1 calc R . . .
C38 C 0.63289(17) 0.93331(13) 0.54972(12) 0.0238(4) Uani 1 1 d . . . .
H38A H 0.5996 0.9496 0.4948 0.029 Uiso 1 1 calc R . . .
H38B H 0.5905 0.9580 0.5851 0.029 Uiso 1 1 calc R . . .
C39 C 0.59813(15) 0.81957(12) 0.53925(10) 0.0178(3) Uani 1 1 d . . . .
H39 H 0.6331 0.8056 0.5956 0.021 Uiso 1 1 calc R . . .
C40 C 0.44976(16) 0.76420(13) 0.50392(10) 0.0185(3) Uani 1 1 d . . . .
H40 H 0.4374 0.6910 0.4951 0.022 Uiso 1 1 calc R . . .
C41 C 0.37867(16) 0.78374(14) 0.42031(11) 0.0220(3) Uani 1 1 d . . . .
H41A H 0.3794 0.8538 0.4280 0.026 Uiso 1 1 calc R . . .
H41B H 0.4252 0.7752 0.3824 0.026 Uiso 1 1 calc R . . .
C42 C 0.23957(17) 0.71451(15) 0.38048(12) 0.0284(4) Uani 1 1 d . . . .
H42A H 0.1989 0.7294 0.3267 0.043 Uiso 1 1 calc GR . . .
H42B H 0.1920 0.7245 0.4167 0.043 Uiso 1 1 calc GR . . .
H42C H 0.2381 0.6450 0.3724 0.043 Uiso 1 1 calc GR . . .
C43 C 0.39985(16) 0.78768(13) 0.57186(11) 0.0201(3) Uani 1 1 d . . . .
C44 C 0.32836(18) 0.90479(14) 0.63727(12) 0.0263(4) Uani 1 1 d . . . .
H44A H 0.2996 0.8490 0.6635 0.032 Uiso 1 1 calc R . . .
H44B H 0.2569 0.9324 0.6178 0.032 Uiso 1 1 calc R . . .
C45 C 0.44452(19) 0.98459(14) 0.70023(12) 0.0260(4) Uani 1 1 d . . . .
C46 C 0.4545(2) 1.08462(15) 0.70562(13) 0.0337(5) Uani 1 1 d . . . .
H46 H 0.3872 1.1025 0.6692 0.040 Uiso 1 1 calc R . . .
C47 C 0.5618(2) 1.15886(16) 0.76368(14) 0.0392(5) Uani 1 1 d . . . .
H47 H 0.5675 1.2271 0.7669 0.047 Uiso 1 1 calc R . . .
C48 C 0.6596(2) 1.13335(17) 0.81636(14) 0.0405(5) Uani 1 1 d . . . .
H48 H 0.7335 1.1840 0.8556 0.049 Uiso 1 1 calc R . . .
C49 C 0.6503(2) 1.03425(17) 0.81220(14) 0.0407(5) Uani 1 1 d . . . .
H49 H 0.7175 1.0167 0.8491 0.049 Uiso 1 1 calc R . . .
C50 C 0.5432(2) 0.96016(15) 0.75430(13) 0.0318(4) Uani 1 1 d . . . .
H50 H 0.5375 0.8920 0.7518 0.038 Uiso 1 1 calc R . . .
Cl1 Cl 0.88025(7) 1.03113(6) 0.08832(5) 0.0424(2) Uani 0.8161(15) 1 d . P B 1
Cl2 Cl 0.65610(5) 0.96504(4) 0.13411(4) 0.03044(16) Uani 0.8161(15) 1 d . P B 1
Cl3 Cl 0.90437(6) 1.07696(5) 0.26004(4) 0.03500(17) Uani 0.8161(15) 1 d . P B 1
C51 C 0.8242(2) 0.9888(2) 0.16473(17) 0.0260(5) Uani 0.8161(15) 1 d . P B 1
H51 H 0.8423 0.9251 0.1728 0.031 Uiso 0.8161(15) 1 calc R P B 1
C52 C 0.862(2) 1.0399(17) 0.2625(8) 0.080 Uiso 0.1839(15) 1 d D P B 2
H52A H 0.8521 1.1055 0.2742 0.120 Uiso 0.1839(15) 1 calc GR P B 2
H52B H 0.9538 1.0464 0.2845 0.120 Uiso 0.1839(15) 1 calc GR P B 2
H52C H 0.8152 0.9940 0.2890 0.120 Uiso 0.1839(15) 1 calc GR P B 2
C53 C 0.8070(15) 0.999(2) 0.1687(9) 0.080 Uiso 0.1839(15) 1 d D P B 2
H53A H 0.7764 0.9250 0.1576 0.096 Uiso 0.1839(15) 1 calc R P B 2
H53B H 0.7316 1.0206 0.1433 0.096 Uiso 0.1839(15) 1 calc R P B 2
C54 C 0.9058(11) 1.0339(10) 0.1278(8) 0.080 Uiso 0.1839(15) 1 d D P B 2
H54A H 0.9401 1.1078 0.1418 0.096 Uiso 0.1839(15) 1 calc R P B 2
H54B H 0.9790 1.0092 0.1512 0.096 Uiso 0.1839(15) 1 calc R P B 2
C55 C 0.8516(14) 0.9988(10) 0.0336(7) 0.080 Uiso 0.1839(15) 1 d D P B 2
H55A H 0.8922 1.0523 0.0092 0.096 Uiso 0.1839(15) 1 calc R P B 2
H55B H 0.7576 0.9880 0.0131 0.096 Uiso 0.1839(15) 1 calc R P B 2
C56 C 0.8735(11) 0.9028(10) 0.0036(8) 0.080 Uiso 0.1839(15) 1 d D P B 2
H56A H 0.8589 0.8953 -0.0563 0.096 Uiso 0.1839(15) 1 calc R P B 2
H56B H 0.8088 0.8453 0.0102 0.096 Uiso 0.1839(15) 1 calc R P B 2
C57 C 1.0085(11) 0.8990(10) 0.0495(10) 0.080 Uiso 0.1839(15) 1 d D P B 2
H57A H 1.0227 0.9048 0.1092 0.096 Uiso 0.1839(15) 1 calc R P B 2
H57B H 1.0735 0.9570 0.0438 0.096 Uiso 0.1839(15) 1 calc R P B 2
C58 C 1.0289(15) 0.8028(11) 0.0171(11) 0.080 Uiso 0.1839(15) 1 d D P B 2
H58A H 1.0807 0.8166 -0.0179 0.120 Uiso 0.1839(15) 1 calc GR P B 2
H58B H 0.9449 0.7523 -0.0156 0.120 Uiso 0.1839(15) 1 calc GR P B 2
H58C H 1.0741 0.7778 0.0640 0.120 Uiso 0.1839(15) 1 calc GR P B 2

loop_
_atom_site_aniso_label
_atom_site_aniso_U_11
_atom_site_aniso_U_22
_atom_site_aniso_U_33
_atom_site_aniso_U_23
_atom_site_aniso_U_13
_atom_site_aniso_U_12
O1 0.0215(6) 0.0171(6) 0.0171(6) 0.0034(5) 0.0087(5) 0.0087(5)
O2 0.0287(6) 0.0209(6) 0.0186(6) 0.0060(5) 0.0136(5) 0.0095(5)
O3 0.0185(5) 0.0251(6) 0.0126(6) 0.0001(5) 0.0052(4) 0.0020(5)
O4 0.0199(6) 0.0396(8) 0.0153(6) 0.0063(5) 0.0078(5) 0.0100(5)
O5 0.0318(7) 0.0194(6) 0.0145(6) 0.0038(5) 0.0046(5) 0.0103(5)
O6 0.0370(7) 0.0251(7) 0.0272(7) 0.0094(6) 0.0169(6) 0.0126(6)
O7 0.0294(6) 0.0207(6) 0.0230(6) 0.0039(5) 0.0120(5) 0.0121(5)
N1 0.0197(6) 0.0172(7) 0.0148(7) 0.0041(5) 0.0095(5) 0.0069(5)
N2 0.0142(6) 0.0166(7) 0.0120(6) 0.0012(5) 0.0041(5) 0.0031(5)
N3 0.0151(6) 0.0181(7) 0.0124(6) 0.0001(5) 0.0046(5) 0.0046(5)
N4 0.0202(6) 0.0155(7) 0.0128(6) 0.0019(5) 0.0032(5) 0.0076(5)
C1 0.0363(10) 0.0277(10) 0.0279(10) 0.0047(8) 0.0144(8) 0.0196(8)
C2 0.0263(9) 0.0213(9) 0.0274(10) 0.0025(7) 0.0057(7) 0.0048(7)
C3 0.0275(9) 0.0270(10) 0.0234(9) 0.0085(8) 0.0074(7) 0.0127(8)
C4 0.0248(8) 0.0180(8) 0.0191(8) 0.0039(7) 0.0073(7) 0.0105(7)
C5 0.0160(7) 0.0181(8) 0.0132(7) 0.0022(6) 0.0040(6) 0.0062(6)
C6 0.0160(7) 0.0159(8) 0.0125(7) 0.0024(6) 0.0051(6) 0.0057(6)
C7 0.0155(7) 0.0165(8) 0.0185(8) 0.0041(6) 0.0038(6) 0.0038(6)
C8 0.0164(9) 0.0107(9) 0.0219(11) 0.0024(8) 0.0036(8) 0.0024(7)
C9 0.0232(9) 0.0188(10) 0.0222(10) 0.0035(8) 0.0039(8) 0.0008(8)
C10 0.0265(12) 0.0228(11) 0.0268(12) 0.0026(9) -0.0011(9) -0.0008(8)
C11 0.0174(9) 0.0194(10) 0.0455(14) 0.0036(9) 0.0034(9) 0.0029(8)
C12 0.0235(9) 0.0220(10) 0.0425(13) 0.0030(9) 0.0159(9) 0.0052(8)
C13 0.0212(9) 0.0182(9) 0.0266(11) 0.0015(8) 0.0095(8) 0.0039(7)
C14 0.0170(7) 0.0128(7) 0.0145(7) 0.0043(6) 0.0064(6) 0.0044(6)
C15 0.0143(7) 0.0169(8) 0.0137(7) 0.0013(6) 0.0044(6) 0.0040(6)
C16 0.0191(7) 0.0216(9) 0.0212(8) 0.0067(7) 0.0064(6) 0.0084(7)
C17 0.0203(8) 0.0294(10) 0.0253(9) 0.0068(8) 0.0037(7) 0.0125(7)
C18 0.0173(8) 0.0317(10) 0.0289(10) 0.0059(8) 0.0091(7) 0.0105(7)
C19 0.0156(7) 0.0254(9) 0.0237(9) 0.0055(7) 0.0075(7) 0.0040(7)
C20 0.0143(7) 0.0194(8) 0.0157(8) 0.0023(6) 0.0058(6) 0.0056(6)
C21 0.0162(7) 0.0173(8) 0.0157(8) 0.0038(6) 0.0053(6) 0.0045(6)
C22 0.0222(8) 0.0182(9) 0.0280(9) 0.0060(7) 0.0080(7) 0.0025(7)
C23 0.0342(10) 0.0205(9) 0.0352(11) 0.0082(8) 0.0091(8) 0.0085(8)
C24 0.0174(7) 0.0177(8) 0.0163(8) 0.0057(6) 0.0061(6) 0.0069(6)
C25 0.0142(7) 0.0157(8) 0.0133(7) 0.0026(6) 0.0041(6) 0.0043(6)
C26 0.0156(7) 0.0189(8) 0.0175(8) 0.0018(6) 0.0061(6) 0.0066(6)
C27 0.0149(7) 0.0223(8) 0.0180(8) 0.0029(7) 0.0065(6) 0.0096(6)
C28 0.0228(8) 0.0298(10) 0.0244(9) 0.0091(8) 0.0112(7) 0.0120(7)
C29 0.0284(9) 0.0472(13) 0.0200(9) 0.0096(9) 0.0088(7) 0.0197(9)
C30 0.0204(8) 0.0409(12) 0.0237(9) -0.0039(8) 0.0013(7) 0.0124(8)
C31 0.0170(8) 0.0266(10) 0.0353(11) 0.0004(8) 0.0085(7) 0.0039(7)
C32 0.0192(8) 0.0250(9) 0.0254(9) 0.0073(7) 0.0090(7) 0.0084(7)
C33 0.0146(7) 0.0191(8) 0.0145(7) 0.0027(6) 0.0053(6) 0.0063(6)
C34 0.0192(7) 0.0152(8) 0.0170(8) 0.0023(6) 0.0056(6) 0.0062(6)
C35 0.0193(8) 0.0231(9) 0.0267(9) 0.0009(7) 0.0061(7) 0.0061(7)
C36 0.0196(8) 0.0233(9) 0.0331(10) 0.0029(8) 0.0078(7) 0.0031(7)
C37 0.0260(9) 0.0182(9) 0.0324(10) -0.0009(8) 0.0077(8) 0.0027(7)
C38 0.0239(8) 0.0160(8) 0.0307(10) 0.0001(7) 0.0107(7) 0.0060(7)
C39 0.0186(7) 0.0162(8) 0.0165(8) 0.0005(6) 0.0053(6) 0.0048(6)
C40 0.0210(8) 0.0157(8) 0.0193(8) 0.0021(6) 0.0082(6) 0.0063(6)
C41 0.0222(8) 0.0235(9) 0.0204(9) 0.0047(7) 0.0079(7) 0.0074(7)
C42 0.0242(9) 0.0341(11) 0.0214(9) 0.0027(8) 0.0044(7) 0.0067(8)
C43 0.0198(7) 0.0170(8) 0.0215(9) 0.0019(7) 0.0069(6) 0.0044(6)
C44 0.0320(9) 0.0264(10) 0.0267(10) 0.0035(8) 0.0155(8) 0.0142(8)
C45 0.0376(10) 0.0223(9) 0.0243(9) 0.0041(7) 0.0190(8) 0.0104(8)
C46 0.0551(13) 0.0286(11) 0.0290(11) 0.0103(9) 0.0243(10) 0.0192(10)
C47 0.0685(15) 0.0185(10) 0.0359(12) 0.0042(9) 0.0311(11) 0.0089(10)
C48 0.0518(13) 0.0277(11) 0.0337(12) -0.0046(9) 0.0202(10) -0.0011(10)
C49 0.0436(12) 0.0358(12) 0.0338(12) 0.0009(10) 0.0083(10) 0.0086(10)
C50 0.0412(11) 0.0207(9) 0.0317(11) 0.0011(8) 0.0126(9) 0.0097(8)
Cl1 0.0428(4) 0.0450(4) 0.0442(4) 0.0131(3) 0.0260(3) 0.0084(3)
Cl2 0.0244(3) 0.0283(3) 0.0325(3) -0.0026(2) 0.0104(2) 0.0027(2)
Cl3 0.0288(3) 0.0316(4) 0.0335(3) -0.0002(3) 0.0033(2) 0.0050(2)
C51 0.0252(11) 0.0216(12) 0.0305(12) 0.0024(9) 0.0108(9) 0.0071(9)

loop_
_atom_type_symbol
_atom_type_description
_atom_type_scat_dispersion_real
_atom_type_scat_dispersion_imag
_atom_type_scat_source
C C 0.0033 0.0016 'International Tables Vol C Tables 4.2.6.8 and 6.1.1.4'
H H 0.0000 0.0000 'International Tables Vol C Tables 4.2.6.8 and 6.1.1.4'
Cl Cl 0.1484 0.1585 'International Tables Vol C Tables 4.2.6.8 and 6.1.1.4'
N N 0.0061 0.0033 'International Tables Vol C Tables 4.2.6.8 and 6.1.1.4'
O O 0.0106 0.0060 'International Tables Vol C Tables 4.2.6.8 and 6.1.1.4'

loop_
_geom_angle_atom_site_label_1
_geom_angle_atom_site_label_2
_geom_angle_atom_site_label_3
_geom_angle
C5 O1 C4 120.05(13)
C43 O7 C44 116.04(14)
C5 N1 H1 118.6(13)
C5 N1 C6 117.88(13)
C6 N1 H1 120.6(13)
C14 N2 H2 116.8(13)
C14 N2 C15 121.77(13)
C15 N2 H2 121.0(13)
C24 N3 H3 119.8(13)
C24 N3 C25 122.49(13)
C25 N3 H3 117.5(13)
C33 N4 H4 119.4(13)
C33 N4 C34 122.00(14)
C34 N4 H4 118.5(13)
H1A C1 H1B 109.5
H1A C1 H1C 109.5
H1B C1 H1C 109.5
C4 C1 H1A 109.5
C4 C1 H1B 109.5
C4 C1 H1C 109.5
H2A C2 H2B 109.5
H2A C2 H2C 109.5
H2B C2 H2C 109.5
C4 C2 H2A 109.5
C4 C2 H2B 109.5
C4 C2 H2C 109.5
H3A C3 H3B 109.5
H3A C3 H3C 109.5
H3B C3 H3C 109.5
C4 C3 H3A 109.5
C4 C3 H3B 109.5
C4 C3 H3C 109.5
O1 C4 C1 101.54(14)
O1 C4 C2 110.72(13)
O1 C4 C3 110.12(14)
C1 C4 C3 111.13(14)
C2 C4 C1 111.00(15)
C2 C4 C3 111.88(15)
O2 C5 O1 124.59(15)
O2 C5 N1 124.45(15)
N1 C5 O1 110.96(14)
N1 C6 H6 108.8
N1 C6 C7 110.09(13)
N1 C6 C14 110.22(13)
C7 C6 H6 108.8
C7 C6 C14 110.04(12)
C14 C6 H6 108.8
C6 C7 H7AA 108.9
C6 C7 H7AB 108.9
C6 C7 H7BC 110.8
C6 C7 H7BD 110.8
H7AA C7 H7AB 107.7
H7BC C7 H7BD 108.9
C8 C7 C6 113.27(14)
C8 C7 H7AA 108.9
C8 C7 H7AB 108.9
C8A C7 C6 104.8(8)
C8A C7 H7BC 110.8
C8A C7 H7BD 110.8
C9 C8 C7 119.9(2)
C13 C8 C7 121.3(2)
C13 C8 C9 118.76(17)
C8 C9 H9 119.7
C8 C9 C10 120.6(2)
C10 C9 H9 119.7
C9 C10 H10 120.1
C11 C10 C9 119.9(2)
C11 C10 H10 120.1
C10 C11 H11 120.1
C12 C11 C10 119.88(19)
C12 C11 H11 120.1
C11 C12 H12 119.7
C11 C12 C13 120.6(2)
C13 C12 H12 119.7
C8 C13 C12 120.24(19)
C8 C13 H13 119.9
C12 C13 H13 119.9
C9A C8A C7 123.9(10)
C9A C8A C13A 120.0
C13A C8A C7 116.1(10)
C8A C9A H9A 120.0
C10A C9A C8A 120.0
C10A C9A H9A 120.0
C9A C10A H10A 120.0
C9A C10A C11A 120.0
C11A C10A H10A 120.0
C10A C11A H11A 120.0
C12A C11A C10A 120.0
C12A C11A H11A 120.0
C11A C12A H12A 120.0
C11A C12A C13A 120.0
C13A C12A H12A 120.0
C8A C13A H13A 120.0
C12A C13A C8A 120.0
C12A C13A H13A 120.0
O3 C14 N2 123.66(14)
O3 C14 C6 121.51(14)
N2 C14 C6 114.82(13)
N2 C15 H15 107.6
N2 C15 C16 110.52(13)
N2 C15 C20 111.49(12)
C16 C15 H15 107.6
C16 C15 C20 111.81(13)
C20 C15 H15 107.6
C15 C16 H16A 109.4
C15 C16 H16B 109.4
C15 C16 C17 111.15(14)
H16A C16 H16B 108.0
C17 C16 H16A 109.4
C17 C16 H16B 109.4
C16 C17 H17A 109.5
C16 C17 H17B 109.5
H17A C17 H17B 108.1
C18 C17 C16 110.74(14)
C18 C17 H17A 109.5
C18 C17 H17B 109.5
C17 C18 H18A 109.6
C17 C18 H18B 109.6
C17 C18 C19 110.50(14)
H18A C18 H18B 108.1
C19 C18 H18A 109.6
C19 C18 H18B 109.6
C18 C19 H19A 109.3
C18 C19 H19B 109.3
H19A C19 H19B 108.0
C20 C19 C18 111.53(14)
C20 C19 H19A 109.3
C20 C19 H19B 109.3
C15 C20 H20 107.3
C15 C20 C21 111.46(12)
C19 C20 C15 108.23(13)
C19 C20 H20 107.3
C19 C20 C21 114.84(14)
C21 C20 H20 107.3
C20 C21 H21 107.9
C22 C21 C20 116.68(13)
C22 C21 H21 107.9
C24 C21 C20 107.03(13)
C24 C21 H21 107.9
C24 C21 C22 109.24(14)
C21 C22 H22A 109.5
C21 C22 H22B 109.5
H22A C22 H22B 108.1
C23 C22 C21 110.69(14)
C23 C22 H22A 109.5
C23 C22 H22B 109.5
C22 C23 H23A 109.5
C22 C23 H23B 109.5
C22 C23 H23C 109.5
H23A C23 H23B 109.5
H23A C23 H23C 109.5
H23B C23 H23C 109.5
O4 C24 N3 122.40(15)
O4 C24 C21 121.73(14)
N3 C24 C21 115.80(14)
N3 C25 H25 110.1
N3 C25 C26 108.46(13)
N3 C25 C33 109.02(12)
C26 C25 H25 110.1
C33 C25 H25 110.1
C33 C25 C26 109.05(13)
C25 C26 H26A 108.9
C25 C26 H26B 108.9
H26A C26 H26B 107.7
C27 C26 C25 113.46(13)
C27 C26 H26A 108.9
C27 C26 H26B 108.9
C28 C27 C26 119.62(16)
C32 C27 C26 121.56(15)
C32 C27 C28 118.82(16)
C27 C28 H28 119.6
C29 C28 C27 120.87(18)
C29 C28 H28 119.6
C28 C29 H29 120.0
C28 C29 C30 120.07(18)
C30 C29 H29 120.0
C29 C30 H30 120.0
C31 C30 C29 119.92(18)
C31 C30 H30 120.0
C30 C31 H31 120.0
C30 C31 C32 120.07(18)
C32 C31 H31 120.0
C27 C32 C31 120.23(17)
C27 C32 H32 119.9
C31 C32 H32 119.9
O5 C33 N4 123.20(15)
O5 C33 C25 120.45(14)
N4 C33 C25 116.25(14)
N4 C34 H34 107.8
N4 C34 C35 109.93(13)
N4 C34 C39 112.84(14)
C35 C34 H34 107.8
C39 C34 H34 107.8
C39 C34 C35 110.41(14)
C34 C35 H35A 109.3
C34 C35 H35B 109.3
H35A C35 H35B 108.0
C36 C35 C34 111.41(14)
C36 C35 H35A 109.3
C36 C35 H35B 109.3
C35 C36 H36A 109.4
C35 C36 H36B 109.4
H36A C36 H36B 108.0
C37 C36 C35 111.20(16)
C37 C36 H36A 109.4
C37 C36 H36B 109.4
C36 C37 H37A 109.4
C36 C37 H37B 109.4
C36 C37 C38 111.20(15)
H37A C37 H37B 108.0
C38 C37 H37A 109.4
C38 C37 H37B 109.4
C37 C38 H38A 109.2
C37 C38 H38B 109.2
C37 C38 C39 111.87(14)
H38A C38 H38B 107.9
C39 C38 H38A 109.2
C39 C38 H38B 109.2
C34 C39 C38 109.15(14)
C34 C39 H39 107.3
C34 C39 C40 112.57(13)
C38 C39 H39 107.3
C38 C39 C40 112.92(13)
C40 C39 H39 107.3
C39 C40 H40 106.7
C41 C40 C39 114.37(14)
C41 C40 H40 106.7
C43 C40 C39 106.80(13)
C43 C40 H40 106.7
C43 C40 C41 115.00(14)
C40 C41 H41A 109.0
C40 C41 H41B 109.0
H41A C41 H41B 107.8
C42 C41 C40 112.79(15)
C42 C41 H41A 109.0
C42 C41 H41B 109.0
C41 C42 H42A 109.5
C41 C42 H42B 109.5
C41 C42 H42C 109.5
H42A C42 H42B 109.5
H42A C42 H42C 109.5
H42B C42 H42C 109.5
O6 C43 O7 123.20(16)
O6 C43 C40 123.77(15)
O7 C43 C40 112.92(14)
O7 C44 H44A 109.4
O7 C44 H44B 109.4
O7 C44 C45 111.31(15)
H44A C44 H44B 108.0
C45 C44 H44A 109.4
C45 C44 H44B 109.4
C46 C45 C44 120.47(18)
C50 C45 C44 120.88(17)
C50 C45 C46 118.65(19)
C45 C46 H46 119.6
C45 C46 C47 120.8(2)
C47 C46 H46 119.6
C46 C47 H47 120.1
C48 C47 C46 119.8(2)
C48 C47 H47 120.1
C47 C48 H48 120.0
C47 C48 C49 120.0(2)
C49 C48 H48 120.0
C48 C49 H49 119.9
C48 C49 C50 120.2(2)
C50 C49 H49 119.9
C45 C50 C49 120.6(2)
C45 C50 H50 119.7
C49 C50 H50 119.7
Cl1 C51 Cl2 110.76(16)
Cl1 C51 Cl3 110.93(15)
Cl1 C51 H51 108.5
Cl2 C51 Cl3 109.53(13)
Cl2 C51 H51 108.5
Cl3 C51 H51 108.5
H52A C52 H52B 109.5
H52A C52 H52C 109.5
H52B C52 H52C 109.5
C53 C52 H52A 109.5
C53 C52 H52B 109.5
C53 C52 H52C 109.5
C52 C53 H53A 109.0
C52 C53 H53B 109.0
H53A C53 H53B 107.8
C54 C53 C52 112.8(4)
C54 C53 H53A 109.0
C54 C53 H53B 109.0
C53 C54 H54A 108.8
C53 C54 H54B 108.8
H54A C54 H54B 107.7
C55 C54 C53 113.9(4)
C55 C54 H54A 108.8
C55 C54 H54B 108.8
C54 C55 H55A 108.8
C54 C55 H55B 108.8
C54 C55 C56 113.7(4)
H55A C55 H55B 107.7
C56 C55 H55A 108.8
C56 C55 H55B 108.8
C55 C56 H56A 108.7
C55 C56 H56B 108.7
C55 C56 C57 114.0(4)
H56A C56 H56B 107.6
C57 C56 H56A 108.7
C57 C56 H56B 108.7
C56 C57 H57A 109.0
C56 C57 H57B 109.0
C56 C57 C58 113.0(4)
H57A C57 H57B 107.8
C58 C57 H57A 109.0
C58 C57 H57B 109.0
C57 C58 H58A 109.5
C57 C58 H58B 109.5
C57 C58 H58C 109.5
H58A C58 H58B 109.5
H58A C58 H58C 109.5
H58B C58 H58C 109.5

loop_
_geom_bond_atom_site_label_1
_geom_bond_atom_site_label_2
_geom_bond_distance
O1 C4 1.475(2)
O1 C5 1.3464(19)
O2 C5 1.2235(19)
O3 C14 1.2287(19)
O4 C24 1.231(2)
O5 C33 1.2377(19)
O6 C43 1.206(2)
O7 C43 1.351(2)
O7 C44 1.463(2)
N1 H1 0.871(9)
N1 C5 1.343(2)
N1 C6 1.449(2)
N2 H2 0.870(9)
N2 C14 1.341(2)
N2 C15 1.4670(19)
N3 H3 0.875(9)
N3 C24 1.338(2)
N3 C25 1.448(2)
N4 H4 0.867(9)
N4 C33 1.335(2)
N4 C34 1.461(2)
C1 H1A 0.9800
C1 H1B 0.9800
C1 H1C 0.9800
C1 C4 1.520(2)
C2 H2A 0.9800
C2 H2B 0.9800
C2 H2C 0.9800
C2 C4 1.518(2)
C3 H3A 0.9800
C3 H3B 0.9800
C3 H3C 0.9800
C3 C4 1.521(2)
C6 H6 1.0000
C6 C7 1.532(2)
C6 C14 1.539(2)
C7 H7AA 0.9900
C7 H7AB 0.9900
C7 H7BC 0.9900
C7 H7BD 0.9900
C7 C8 1.510(2)
C7 C8A 1.507(4)
C8 C9 1.394(3)
C8 C13 1.392(3)
C9 H9 0.9500
C9 C10 1.398(3)
C10 H10 0.9500
C10 C11 1.385(3)
C11 H11 0.9500
C11 C12 1.376(3)
C12 H12 0.9500
C12 C13 1.396(3)
C13 H13 0.9500
C8A C9A 1.3900
C8A C13A 1.3900
C9A H9A 0.9500
C9A C10A 1.3900
C10A H10A 0.9500
C10A C11A 1.3900
C11A H11A 0.9500
C11A C12A 1.3900
C12A H12A 0.9500
C12A C13A 1.3900
C13A H13A 0.9500
C15 H15 1.0000
C15 C16 1.524(2)
C15 C20 1.538(2)
C16 H16A 0.9900
C16 H16B 0.9900
C16 C17 1.531(2)
C17 H17A 0.9900
C17 H17B 0.9900
C17 C18 1.517(3)
C18 H18A 0.9900
C18 H18B 0.9900
C18 C19 1.533(2)
C19 H19A 0.9900
C19 H19B 0.9900
C19 C20 1.532(2)
C20 H20 1.0000
C20 C21 1.564(2)
C21 H21 1.0000
C21 C22 1.533(2)
C21 C24 1.523(2)
C22 H22A 0.9900
C22 H22B 0.9900
C22 C23 1.524(3)
C23 H23A 0.9800
C23 H23B 0.9800
C23 H23C 0.9800
C25 H25 1.0000
C25 C26 1.544(2)
C25 C33 1.532(2)
C26 H26A 0.9900
C26 H26B 0.9900
C26 C27 1.505(2)
C27 C28 1.390(2)
C27 C32 1.387(2)
C28 H28 0.9500
C28 C29 1.378(3)
C29 H29 0.9500
C29 C30 1.383(3)
C30 H30 0.9500
C30 C31 1.377(3)
C31 H31 0.9500
C31 C32 1.396(3)
C32 H32 0.9500
C34 H34 1.0000
C34 C35 1.533(2)
C34 C39 1.532(2)
C35 H35A 0.9900
C35 H35B 0.9900
C35 C36 1.522(3)
C36 H36A 0.9900
C36 H36B 0.9900
C36 C37 1.518(3)
C37 H37A 0.9900
C37 H37B 0.9900
C37 C38 1.529(2)
C38 H38A 0.9900
C38 H38B 0.9900
C38 C39 1.534(2)
C39 H39 1.0000
C39 C40 1.556(2)
C40 H40 1.0000
C40 C41 1.525(2)
C40 C43 1.514(2)
C41 H41A 0.9900
C41 H41B 0.9900
C41 C42 1.520(2)
C42 H42A 0.9800
C42 H42B 0.9800
C42 H42C 0.9800
C44 H44A 0.9900
C44 H44B 0.9900
C44 C45 1.502(3)
C45 C46 1.388(3)
C45 C50 1.383(3)
C46 H46 0.9500
C46 C47 1.390(3)
C47 H47 0.9500
C47 C48 1.374(3)
C48 H48 0.9500
C48 C49 1.379(3)
C49 H49 0.9500
C49 C50 1.387(3)
C50 H50 0.9500
Cl1 C51 1.747(3)
Cl2 C51 1.764(2)
Cl3 C51 1.767(3)
C51 H51 1.0000
C52 H52A 0.9800
C52 H52B 0.9800
C52 H52C 0.9800
C52 C53 1.532(3)
C53 H53A 0.9900
C53 H53B 0.9900
C53 C54 1.528(3)
C54 H54A 0.9900
C54 H54B 0.9900
C54 C55 1.526(3)
C55 H55A 0.9900
C55 H55B 0.9900
C55 C56 1.526(3)
C56 H56A 0.9900
C56 H56B 0.9900
C56 C57 1.528(3)
C57 H57A 0.9900
C57 H57B 0.9900
C57 C58 1.532(3)
C58 H58A 0.9800
C58 H58B 0.9800
C58 H58C 0.9800

loop_
_geom_hbond_atom_site_label_D
_geom_hbond_atom_site_label_H
_geom_hbond_atom_site_label_A
_geom_hbond_distance_DH
_geom_hbond_distance_HA
_geom_hbond_distance_DA
_geom_hbond_angle_DHA
_geom_hbond_site_symmetry_A
N1 H1 O3 0.871(9) 2.018(10) 2.8868(18) 175.9(18) 2_665
N2 H2 O5 0.870(9) 2.141(10) 3.0042(18) 171.3(18) .
N3 H3 O2 0.875(9) 1.966(10) 2.8326(18) 170.5(18) .
N4 H4 O4 0.867(9) 2.144(10) 3.0010(19) 169.4(18) 2_666

loop_
_geom_torsion_atom_site_label_1
_geom_torsion_atom_site_label_2
_geom_torsion_atom_site_label_3
_geom_torsion_atom_site_label_4
_geom_torsion
O7 C44 C45 C46 102.51(19)
O7 C44 C45 C50 -77.9(2)
N1 C6 C7 C8 -63.9(2)
N1 C6 C7 C8A -79.1(6)
N1 C6 C14 O3 -39.4(2)
N1 C6 C14 N2 141.55(14)
N2 C15 C16 C17 178.60(14)
N2 C15 C20 C19 -178.66(13)
N2 C15 C20 C21 -51.45(17)
N3 C25 C26 C27 -174.90(13)
N3 C25 C33 O5 -35.47(19)
N3 C25 C33 N4 147.96(14)
N4 C34 C35 C36 177.07(14)
N4 C34 C39 C38 -178.84(13)
N4 C34 C39 C40 -52.63(18)
C4 O1 C5 O2 -1.4(2)
C4 O1 C5 N1 178.39(13)
C5 O1 C4 C1 178.91(13)
C5 O1 C4 C2 60.99(19)
C5 O1 C4 C3 -63.26(18)
C5 N1 C6 C7 177.45(13)
C5 N1 C6 C14 -60.98(18)
C6 N1 C5 O1 172.37(12)
C6 N1 C5 O2 -7.8(2)
C6 C7 C8 C9 -67.9(2)
C6 C7 C8 C13 112.8(2)
C6 C7 C8A C9A -81.3(12)
C6 C7 C8A C13A 98.1(10)
C7 C6 C14 O3 82.19(18)
C7 C6 C14 N2 -96.84(16)
C7 C8 C9 C10 -179.95(18)
C7 C8 C13 C12 179.61(17)
C7 C8A C9A C10A 179.3(18)
C7 C8A C13A C12A -179.4(17)
C8 C7 C8A C9A 156(4)
C8 C7 C8A C13A -25(2)
C8 C9 C10 C11 0.3(3)
C9 C8 C13 C12 0.3(3)
C9 C10 C11 C12 0.3(3)
C10 C11 C12 C13 -0.7(3)
C11 C12 C13 C8 0.4(3)
C13 C8 C9 C10 -0.6(3)
C8A C7 C8 C9 -6(3)
C8A C7 C8 C13 175(3)
C8A C9A C10A C11A 0.0
C9A C8A C13A C12A 0.0
C9A C10A C11A C12A 0.0
C10A C11A C12A C13A 0.0
C11A C12A C13A C8A 0.0
C13A C8A C9A C10A 0.0
C14 N2 C15 C16 -103.71(17)
C14 N2 C15 C20 131.28(15)
C14 C6 C7 C8 174.41(17)
C14 C6 C7 C8A 159.2(6)
C15 N2 C14 O3 3.5(2)
C15 N2 C14 C6 -177.45(13)
C15 C16 C17 C18 55.3(2)
C15 C20 C21 C22 -129.89(15)
C15 C20 C21 C24 107.46(15)
C16 C15 C20 C19 57.05(17)
C16 C15 C20 C21 -175.74(13)
C16 C17 C18 C19 -56.1(2)
C17 C18 C19 C20 58.7(2)
C18 C19 C20 C15 -58.00(18)
C18 C19 C20 C21 176.77(14)
C19 C20 C21 C22 -6.4(2)
C19 C20 C21 C24 -129.01(15)
C20 C15 C16 C17 -56.57(18)
C20 C21 C22 C23 163.66(15)
C20 C21 C24 O4 68.28(19)
C20 C21 C24 N3 -108.69(15)
C22 C21 C24 O4 -58.9(2)
C22 C21 C24 N3 124.13(15)
C24 N3 C25 C26 163.20(15)
C24 N3 C25 C33 -78.17(18)
C24 C21 C22 C23 -74.83(18)
C25 N3 C24 O4 -10.7(2)
C25 N3 C24 C21 166.20(14)
C25 C26 C27 C28 70.3(2)
C25 C26 C27 C32 -110.12(17)
C26 C25 C33 O5 82.79(18)
C26 C25 C33 N4 -93.79(16)
C26 C27 C28 C29 179.82(16)
C26 C27 C32 C31 179.01(15)
C27 C28 C29 C30 1.2(3)
C28 C27 C32 C31 -1.4(2)
C28 C29 C30 C31 -1.4(3)
C29 C30 C31 C32 0.2(3)
C30 C31 C32 C27 1.2(3)
C32 C27 C28 C29 0.2(2)
C33 N4 C34 C35 -112.07(17)
C33 N4 C34 C39 124.20(16)
C33 C25 C26 C27 66.49(17)
C34 N4 C33 O5 -8.4(2)
C34 N4 C33 C25 168.07(13)
C34 C35 C36 C37 55.6(2)
C34 C39 C40 C41 -66.47(18)
C34 C39 C40 C43 165.11(14)
C35 C34 C39 C38 57.69(18)
C35 C34 C39 C40 -176.09(14)
C35 C36 C37 C38 -54.1(2)
C36 C37 C38 C39 55.7(2)
C37 C38 C39 C34 -57.18(19)
C37 C38 C39 C40 176.81(15)
C38 C39 C40 C41 57.69(19)
C38 C39 C40 C43 -70.73(18)
C39 C34 C35 C36 -57.79(19)
C39 C40 C41 C42 169.46(14)
C39 C40 C43 O6 -82.8(2)
C39 C40 C43 O7 93.59(16)
C41 C40 C43 O6 149.14(17)
C41 C40 C43 O7 -34.5(2)
C43 O7 C44 C45 90.81(18)
C43 C40 C41 C42 -66.4(2)
C44 O7 C43 O6 6.5(2)
C44 O7 C43 C40 -169.93(14)
C44 C45 C46 C47 -179.93(18)
C44 C45 C50 C49 179.86(19)
C45 C46 C47 C48 0.2(3)
C46 C45 C50 C49 -0.6(3)
C46 C47 C48 C49 -0.8(3)
C47 C48 C49 C50 0.7(3)
C48 C49 C50 C45 0.0(3)
C50 C45 C46 C47 0.5(3)
C52 C53 C54 C55 -176.9(17)
C53 C54 C55 C56 -94.7(19)
C54 C55 C56 C57 -42.6(17)
C55 C56 C57 C58 -178.9(14)
